data_7718477
loop_
_publ_author_name
'Wittmann, Christopher'
'Besleaga, Iuliana'
'Mahmoudi, Soheil'
'Palamarciuc, Oleg'
'Balan-Porcarasu, Mihaela'
'Dascalu, Mihaela'
'Shova, Sergiu'
'Cazacu, Maria'
'Kiricsi, M\'onika'
'Igaz, N\'ora'
'D\"om\"ot\"or, Orsolya'
'Enyedy, Eva A.'
'Dvoranov\'a, Dana'
'Rapta, Peter'
'Arion, Vladimir B.'

_publ_section_title
;
 Physical properties and cytotoxicity of Cu(ii) and Zn(ii) complexes with
 a TMS-substituted indolo[2,3-c]quinoline-derived Schiff base
;
_journal_issue 19
_journal_name_full 'Dalton Transactions'
_journal_page_first 7882
_journal_page_last 7898
_journal_paper_doi 10.1039/D5DT00314H
_journal_volume 54
_journal_year 2025
_chemical_formula_sum 'C25 H25 Cl2 Cu N5 Si'
_chemical_formula_weight 558.03
_space_group_crystal_system monoclinic
_space_group_IT_number 14
_space_group_name_Hall '-P 2ybc'
_space_group_name_H-M_alt 'P 1 21/c 1'
_symmetry_cell_setting monoclinic
_atom_sites_solution_hydrogens geom
_atom_sites_solution_primary direct
_audit_creation_date 2023-04-26
_audit_creation_method
;FinalCif V136 by Daniel Kratzert, Freiburg 2024, 
https://dkratzert.de/finalcif.html
;
_audit_update_record
;
2024-08-29 deposited with the CCDC.	2025-04-02 downloaded from the CCDC.
;
_cell_angle_alpha 90
_cell_angle_beta 94.735(5)
_cell_angle_gamma 90
_cell_formula_units_Z 4
_cell_length_a 13.1421(7)
_cell_length_b 14.3009(7)
_cell_length_c 14.7259(9)
_cell_measurement_reflns_used 32540
_cell_measurement_temperature 100
_cell_measurement_theta_max 28.91
_cell_measurement_theta_min 3.17
_cell_volume 2758.2(3)
_computing_cell_refinement
;
X-Area Recipe 1.37.0.0 (STOE, 2021)
;
_computing_data_collection
;
X-Area Pilatus3_SV 1.31.186.0 (STOE, 2022)
;
_computing_data_reduction '  X-Area Integrate 2.5.3.0 (STOE, 2021)  X-Area LANA 2.7.5.0 (STOE, 2022)'
_computing_publication_material
;
STOE & Cie GmbH, X-Area, software package for collecting single-crystal or
multi-domain crystal data on STOE area-detector diffractometers, for image 
processing, for the correction and scaling of reflection intensities and 
for outlier rejection, version 2.1, Darmstadt 2022
;
_computing_structure_refinement SHELXL-2018/3
_computing_structure_solution 'SHELXT 2018/2 (Sheldrick, 2018)'
_diffrn_ambient_temperature 100
_diffrn_detector 'EIGER2 500K'
_diffrn_detector_area_resol_mean 13.33
_diffrn_measured_fraction_theta_full 0.998
_diffrn_measured_fraction_theta_max 0.997
_diffrn_measurement_details ' 2043 frames, detector distance = 40 mm'
_diffrn_measurement_device 'Eulerian 4-circle diffractometer'
_diffrn_measurement_device_type 'STOE STADIVARI'
_diffrn_measurement_method 'rotation method, \w scans'
_diffrn_measurement_specimen_support 'MiTeGen micromount'
_diffrn_radiation_collimation '1.2 0.6 mm diameter'
_diffrn_radiation_monochromator 'Graded multilayer mirror'
_diffrn_radiation_polarisn_norm 270
_diffrn_radiation_probe x-ray
_diffrn_radiation_type 'Mo K\a'
_diffrn_radiation_wavelength 0.71073
_diffrn_reflns_av_R_equivalents 0.1313
_diffrn_reflns_av_unetI/netI 0.1315
_diffrn_reflns_Laue_measured_fraction_full 0.998
_diffrn_reflns_Laue_measured_fraction_max 0.997
_diffrn_reflns_limit_h_max 16
_diffrn_reflns_limit_h_min -16
_diffrn_reflns_limit_k_max 17
_diffrn_reflns_limit_k_min -15
_diffrn_reflns_limit_l_max 18
_diffrn_reflns_limit_l_min -18
_diffrn_reflns_number 34173
_diffrn_reflns_point_group_measured_fraction_full 0.998
_diffrn_reflns_point_group_measured_fraction_max 0.997
_diffrn_reflns_theta_full 25.242
_diffrn_reflns_theta_max 26.373
_diffrn_reflns_theta_min 2.776
_diffrn_source 'Axo Mo'
_diffrn_source_current 0.830
_diffrn_source_power 0.050
_diffrn_source_voltage 60
_exptl_absorpt_coefficient_mu 1.051
_exptl_absorpt_correction_T_max 0.7941
_exptl_absorpt_correction_T_min 0.0004
_exptl_absorpt_correction_type multi-scan
_exptl_absorpt_process_details
;
STOE LANA, absorption correction by scaling of reflection intensities.
J. Koziskova, F. Hahn, J. Richter, J. Kozisek, "Comparison of different
absorption corrections on the model structure of tetrakis(\m~2~-acetato)-
diaqua-di-copper(II)", Acta Chimica Slovaca, vol. 9, no. 2, 2016, pp. 136 - 140.
Afterwards a spherical absorption correction was performed within STOE LANA.
;
_exptl_crystal_colour red
_exptl_crystal_density_diffrn 1.344
_exptl_crystal_density_method 'not measured'
_exptl_crystal_description 'thin square plate'
_exptl_crystal_F_000 1148
_exptl_crystal_size_max 0.100
_exptl_crystal_size_mid 0.073
_exptl_crystal_size_min 0.020
_exptl_crystal_size_rad 0.600
_refine_diff_density_max 2.328
_refine_diff_density_min -1.187
_refine_diff_density_rms 0.226
_refine_ls_extinction_method none
_refine_ls_goodness_of_fit_ref 1.030
_refine_ls_hydrogen_treatment constr
_refine_ls_matrix_type full
_refine_ls_number_parameters 501
_refine_ls_number_reflns 5633
_refine_ls_number_restraints 2726
_refine_ls_restrained_S_all 0.894
_refine_ls_R_factor_all 0.1358
_refine_ls_R_factor_gt 0.0854
_refine_ls_shift/su_max 0.000
_refine_ls_shift/su_mean 0.000
_refine_ls_structure_factor_coef Fsqd
_refine_ls_weighting_details 'w=1/[\s^2^(Fo^2^)+(0.1744P)^2^] where P=(Fo^2^+2Fc^2^)/3'
_refine_ls_weighting_scheme calc
_refine_ls_wR_factor_gt 0.2433
_refine_ls_wR_factor_ref 0.2770
_reflns_d_resolution_high 0.799
_reflns_d_resolution_low 7.338
_reflns_Friedel_coverage 0.000
_reflns_limit_h_max 16
_reflns_limit_h_min -16
_reflns_limit_k_max 17
_reflns_limit_k_min -16
_reflns_limit_l_max 18
_reflns_limit_l_min -18
_reflns_number_gt 3151
_reflns_number_total 5633
_reflns_threshold_expression I>4u(I)
_cod_data_source_file d5dt00314h2.cif
_cod_data_source_block RINO6_a
_cod_depositor_comments 'Adding full bibliography for 7718475--7718477.cif.'
_cod_original_sg_symbol_H-M 'P 21/c'
_cod_database_code 7718477
_stoe_evaluation_lana_table
;----------------------------------------------------------------------------
2Theta           7.5   12.9   18.3   23.7   29.1   34.5   39.9   45.3   50.7
#----------------------------------------------------------------------------
<Resolution>    4.85   3.05   2.20   1.73   1.42   1.20   1.04   0.92   0.83
N(total)         605   2129   4437   6144   4869   5283   5696   6090   5392
<Redundancy>     8.5   13.3   15.7   14.1    7.6    6.2    5.3    4.6    3.9
Complet. [%%]   100.0  100.0  100.0  100.0  100.0  100.0  100.0   99.9   99.7
<I/sigma>       30.1   33.2   20.4   15.1    7.0    4.6    2.9    1.6    0.9
R(int)         0.174  0.107  0.110  0.109  0.117  0.139  0.176  0.234  0.335
#----------------------------------------------------------------------------
;
_stoe_evaluation_lana_mean_redundancy 6.4
_stoe_evaluation_lana_completeness 99.9
_stoe_evaluation_lana_number_refls_written 37697
_stoe_evaluation_lana_number_refls_unique 5890
_stoe_evaluation_lana_number_refls_after_or 37697
_stoe_evaluation_lana_number_refls_outliers 2948
_stoe_evaluation_lana_number_refls_total 40645
_stoe_evaluation_lana_max_2theta_desired 52.8
_stoe_evaluation_lana_max_2theta_available 61.7
_stoe_evaluation_lana_or_c4 1.0
_stoe_evaluation_lana_or_c3 0
_stoe_evaluation_lana_or_c2 0
_stoe_evaluation_lana_or_c1 0.050
_stoe_evaluation_lana_bos_l_odd_max 3
_stoe_evaluation_lana_bos_l_even_max 6
_stoe_evaluation_lana_bis_l_odd_max -
_stoe_evaluation_lana_bis_l_even_max -
_stoe_evaluation_lana_dys_max_order -
_stoe_evaluation_lana_dxs_max_order -
_stoe_evaluation_lana_fs_max_order 3
_stoe_evaluation_lana_point_group 2/m
_stoe_evaluation_integration_ems 0.030
_stoe_evaluation_integration_b 1.0
_stoe_evaluation_integration_a 11.5
_stoe_measurement_total_exposure_time '8.5 h'
_stoe_measurement_mean_exposure_per_frame '15.0 s'
_stoe_measurement_max_exposure_per_frame '15.0 s'
_stoe_measurement_min_exposure_per_frame '15.0 s'
_stoe_measurement_total_frame_number 2043
_stoe_measurement_total_run_number 26
_stoe_measurement_tube_power '49.8 W'
_stoe_measurement_identifier RINO6
_stoe_detector_distance '40.0 mm'
_stoe_detector_pixelsize_y '0.075 mm'
_stoe_detector_pixelsize_x '0.075 mm'
_stoe_detector_size_y '3.8 cm'
_stoe_detector_size_x '7.7 cm'
_audit_contact_author 'J. Richter'
_shelx_shelxl_version_number 2019/3
_shelx_space_group_comment
;
The symmetry employed for this shelxl refinement is uniquely defined
by the following loop, which should always be used as a source of
symmetry information in preference to the above space-group names.
They are only intended as comments.
;
_shelx_estimated_absorpt_t_min 0.902
_shelx_estimated_absorpt_t_max 0.979
_diffrn_measurement_ambient_temperature_device_make 'Oxford Cryostream 800'

loop_
_space_group_symop_operation_xyz
'x, y, z'
'-x, y+1/2, -z+1/2'
'-x, -y, -z'
'x, -y-1/2, z-1/2'

loop_
_atom_site_label
_atom_site_type_symbol
_atom_site_fract_x
_atom_site_fract_y
_atom_site_fract_z
_atom_site_U_iso_or_equiv
_atom_site_adp_type
_atom_site_occupancy
_atom_site_site_symmetry_order
_atom_site_calc_flag
_atom_site_refinement_flags_posn
_atom_site_refinement_flags_adp
_atom_site_refinement_flags_occupancy
_atom_site_disorder_assembly
_atom_site_disorder_group
Cu1 Cu 0.60422(6) 0.47949(6) 0.68400(6) 0.0187(3) Uani 1 1 d . . . . .
Cl2 Cl 0.64767(14) 0.42611(12) 0.82570(12) 0.0238(5) Uani 1 1 d . . . . .
Cl1 Cl 0.75039(13) 0.45705(13) 0.59333(13) 0.0268(5) Uani 1 1 d . . . . .
N16_1 N 0.6375(4) 0.6153(4) 0.7121(4) 0.0208(11) Uani 1 1 d D U . . .
N13_1 N 0.4865(4) 0.5455(3) 0.6199(4) 0.0180(11) Uani 1 1 d D U . . .
N12_1 N 0.4133(4) 0.4880(4) 0.5791(4) 0.0201(11) Uani 1 1 d D U . . .
H12_1^a H 0.354858 0.508469 0.552958 0.024 Uiso 1 1 calc DR U . A 1
C15_1 C 0.5676(4) 0.6768(4) 0.6771(4) 0.0210(13) Uani 1 1 d D U . . .
C20_1 C 0.5803(5) 0.7727(4) 0.6877(5) 0.0235(14) Uani 1 1 d D U . . .
H20_1 H 0.529964 0.815349 0.663085 0.028 Uiso 1 1 calc DR U . . .
C19_1 C 0.6695(5) 0.8042(5) 0.7358(5) 0.0272(15) Uani 1 1 d D U . . .
H19_1 H 0.681835 0.869401 0.742752 0.033 Uiso 1 1 calc DR U . . .
C18_1 C 0.7384(5) 0.7417(5) 0.7724(5) 0.0291(15) Uani 1 1 d D U . . .
H18_1 H 0.798387 0.762563 0.806945 0.035 Uiso 1 1 calc DR U . . .
C17_1 C 0.7209(5) 0.6468(5) 0.7592(5) 0.0268(15) Uani 1 1 d D U . . .
H17_1 H 0.769895 0.603288 0.784621 0.032 Uiso 1 1 calc DR U . . .
C14_1 C 0.4773(4) 0.6341(4) 0.6265(4) 0.0193(13) Uani 1 1 d D U . . .
C21_1 C 0.3858(5) 0.6887(5) 0.5905(5) 0.0235(16) Uani 1 1 d D U . . .
H21A_1 H 0.391456 0.703558 0.526132 0.035 Uiso 1 1 calc DR U . . .
H21B_1 H 0.381868 0.746860 0.625271 0.035 Uiso 1 1 calc DR U . . .
H21C_1 H 0.324030 0.651588 0.596442 0.035 Uiso 1 1 calc DR U . . .
Si1_1^a Si -0.0391(3) 0.1420(3) 0.3791(3) 0.0587(13) Uani 0.672(5) 1 d D U P B 1
N5_1^a N 0.5269(11) 0.3699(9) 0.6258(15) 0.0180(13) Uani 0.672(5) 1 d D U P B 1
N7_1^a N 0.2755(10) 0.3499(8) 0.5003(12) 0.0212(13) Uani 0.672(5) 1 d D U P B 1
H7_1^a H 0.248731 0.405470 0.488844 0.025 Uiso 0.672(5) 1 calc DR U P B 1
C6_1^a C 0.4395(10) 0.3961(8) 0.5830(10) 0.0186(13) Uani 0.672(5) 1 d D U P B 1
C6A_1^a C 0.3699(9) 0.3318(9) 0.5433(11) 0.0194(13) Uani 0.672(5) 1 d D U P B 1
C11B_1^a C 0.3873(9) 0.2353(9) 0.5494(11) 0.0197(12) Uani 0.672(5) 1 d D U P B 1
C11C_1^a C 0.4844(9) 0.2057(9) 0.5931(12) 0.0189(13) Uani 0.672(5) 1 d D U P B 1
C4A_1^a C 0.5516(10) 0.2755(8) 0.6295(13) 0.0182(13) Uani 0.672(5) 1 d D U P B 1
C7A_1^a C 0.2308(8) 0.2665(8) 0.4784(9) 0.0254(14) Uani 0.672(5) 1 d D U P B 1
C11A_1^a C 0.2971(10) 0.1918(9) 0.5077(10) 0.0242(13) Uani 0.672(5) 1 d D U P B 1
C1_1^a C 0.5153(9) 0.1117(9) 0.6001(13) 0.0187(15) Uani 0.672(5) 1 d D U P B 1
H1_1^a H 0.470721 0.063604 0.576547 0.022 Uiso 0.672(5) 1 calc DR U P B 1
C2_1^a C 0.6104(9) 0.0892(9) 0.6412(12) 0.0199(17) Uani 0.672(5) 1 d D U P B 1
H2_1^a H 0.630791 0.025508 0.645791 0.024 Uiso 0.672(5) 1 calc DR U P B 1
C3_1^a C 0.6761(9) 0.1583(9) 0.6756(13) 0.0193(17) Uani 0.672(5) 1 d D U P B 1
H3_1^a H 0.741299 0.141903 0.703659 0.023 Uiso 0.672(5) 1 calc DR U P B 1
C4_1^a C 0.6477(10) 0.2501(9) 0.6695(14) 0.0181(16) Uani 0.672(5) 1 d D U P B 1
H4_1^a H 0.693829 0.297188 0.692677 0.022 Uiso 0.672(5) 1 calc DR U P B 1
C8_1^a C 0.1345(8) 0.2522(7) 0.4372(8) 0.0311(15) Uani 0.672(5) 1 d D U P B 1
H8_1^a H 0.092739 0.303752 0.417592 0.037 Uiso 0.672(5) 1 calc DR U P B 1
C9_1^a C 0.0988(6) 0.1608(7) 0.4245(7) 0.0353(16) Uani 0.672(5) 1 d D U P B 1
C10_1^a C 0.1638(8) 0.0864(8) 0.4532(8) 0.0352(16) Uani 0.672(5) 1 d D U P B 1
H21_1^a H 0.139742 0.024075 0.444926 0.042 Uiso 0.672(5) 1 calc DR U P B 1
C11_1^a C 0.2608(9) 0.1008(9) 0.4929(10) 0.0304(16) Uani 0.672(5) 1 d D U P B 1
H22_1^a H 0.303238 0.048951 0.510172 0.036 Uiso 0.672(5) 1 calc DR U P B 1
C22_1^a C -0.1176(10) 0.1689(12) 0.4783(10) 0.075(4) Uani 0.672(5) 1 d D U P B 1
H22A_1^a H -0.144567 0.110511 0.501710 0.112 Uiso 0.672(5) 1 calc DR U P B 1
H22B_1^a H -0.174462 0.210126 0.457741 0.112 Uiso 0.672(5) 1 calc DR U P B 1
H22C_1^a H -0.074473 0.199853 0.526768 0.112 Uiso 0.672(5) 1 calc DR U P B 1
C23_1^a C -0.0555(13) 0.0162(10) 0.3442(13) 0.069(4) Uani 0.672(5) 1 d D U P B 1
H23A_1^a H -0.041112 -0.024123 0.397489 0.104 Uiso 0.672(5) 1 calc DR U P B 1
H23B_1^a H -0.008192 0.001207 0.298191 0.104 Uiso 0.672(5) 1 calc DR U P B 1
H23C_1^a H -0.125833 0.005847 0.318548 0.104 Uiso 0.672(5) 1 calc DR U P B 1
C24_1^a C -0.0752(13) 0.2216(12) 0.2815(11) 0.083(4) Uani 0.672(5) 1 d D U P B 1
H24A_1^a H -0.144744 0.207135 0.256200 0.125 Uiso 0.672(5) 1 calc DR U P B 1
H24B_1^a H -0.027663 0.213036 0.234266 0.125 Uiso 0.672(5) 1 calc DR U P B 1
H24C_1^a H -0.072207 0.286636 0.302621 0.125 Uiso 0.672(5) 1 calc DR U P B 1
Si1_1^b Si 0.0156(6) 0.1124(6) 0.2897(6) 0.0568(18) Uani 0.328(5) 1 d D U P B 2
N5_1^b N 0.520(2) 0.3643(17) 0.625(3) 0.0185(15) Uani 0.328(5) 1 d D U P B 2
N7_1^b N 0.268(2) 0.3422(15) 0.493(2) 0.0222(16) Uani 0.328(5) 1 d D U P B 2
H7_1^b H 0.237352 0.396453 0.482856 0.027 Uiso 0.328(5) 1 calc DR U P B 2
C6_1^b C 0.4316(18) 0.3940(12) 0.5814(19) 0.0191(15) Uani 0.328(5) 1 d D U P B 2
C6A_1^b C 0.3608(18) 0.3302(16) 0.542(2) 0.0201(14) Uani 0.328(5) 1 d D U P B 2
C11B_1^b C 0.3799(17) 0.2323(16) 0.546(2) 0.0207(13) Uani 0.328(5) 1 d D U P B 2
C11C_1^b C 0.4756(17) 0.2026(17) 0.593(2) 0.0189(14) Uani 0.328(5) 1 d D U P B 2
C4A_1^b C 0.5438(19) 0.2705(16) 0.630(3) 0.0184(15) Uani 0.328(5) 1 d D U P B 2
C7A_1^b C 0.2291(16) 0.2576(15) 0.4640(16) 0.0259(15) Uani 0.328(5) 1 d D U P B 2
C11A_1^b C 0.2967(17) 0.1853(15) 0.5000(18) 0.0249(14) Uani 0.328(5) 1 d D U P B 2
C1_1^b C 0.5011(18) 0.1078(16) 0.600(3) 0.0183(17) Uani 0.328(5) 1 d D U P B 2
H1_1^b H 0.454638 0.061834 0.574957 0.022 Uiso 0.328(5) 1 calc DR U P B 2
C2_1^b C 0.5933(17) 0.0812(18) 0.643(3) 0.0180(19) Uani 0.328(5) 1 d D U P B 2
H2_1^b H 0.610177 0.016676 0.647610 0.022 Uiso 0.328(5) 1 calc DR U P B 2
C3_1^b C 0.6614(18) 0.1471(18) 0.679(3) 0.0180(19) Uani 0.328(5) 1 d D U P B 2
H3_1^b H 0.724625 0.127895 0.708981 0.022 Uiso 0.328(5) 1 calc DR U P B 2
C4_1^b C 0.6383(19) 0.2413(18) 0.671(3) 0.0179(17) Uani 0.328(5) 1 d D U P B 2
H4_1^b H 0.686930 0.286418 0.693831 0.022 Uiso 0.328(5) 1 calc DR U P B 2
C8_1^b C 0.1456(15) 0.2344(13) 0.4052(15) 0.0324(17) Uani 0.328(5) 1 d D U P B 2
H8_1^b H 0.100990 0.283173 0.383461 0.039 Uiso 0.328(5) 1 calc DR U P B 2
C9_1^b C 0.1226(11) 0.1418(12) 0.3756(10) 0.0344(17) Uani 0.328(5) 1 d D U P B 2
C10_1^b C 0.1860(14) 0.0731(13) 0.4193(15) 0.0317(18) Uani 0.328(5) 1 d D U P B 2
H21_1^b H 0.169674 0.009258 0.407429 0.038 Uiso 0.328(5) 1 calc DR U P B 2
C11_1^b C 0.2696(17) 0.0928(16) 0.4777(18) 0.0286(17) Uani 0.328(5) 1 d D U P B 2
H22_1^b H 0.310025 0.042995 0.503648 0.034 Uiso 0.328(5) 1 calc DR U P B 2
C22_1^b C -0.040(2) 0.2193(17) 0.233(2) 0.073(5) Uani 0.328(5) 1 d D U P B 2
H22A_1^b H 0.015416 0.263529 0.222718 0.109 Uiso 0.328(5) 1 calc DR U P B 2
H22B_1^b H -0.075310 0.202284 0.174063 0.109 Uiso 0.328(5) 1 calc DR U P B 2
H22C_1^b H -0.087726 0.248465 0.271520 0.109 Uiso 0.328(5) 1 calc DR U P B 2
C23_1^b C -0.068(2) 0.016(2) 0.318(2) 0.067(5) Uani 0.328(5) 1 d D U P B 2
H23A_1^b H -0.121231 0.006700 0.268014 0.100 Uiso 0.328(5) 1 calc DR U P B 2
H23B_1^b H -0.027752 -0.041628 0.326815 0.100 Uiso 0.328(5) 1 calc DR U P B 2
H23C_1^b H -0.099928 0.030671 0.374031 0.100 Uiso 0.328(5) 1 calc DR U P B 2
C24_1^b C 0.065(2) 0.078(2) 0.1718(14) 0.088(6) Uani 0.328(5) 1 d D U P B 2
H24A_1^b H 0.110642 0.126917 0.152387 0.132 Uiso 0.328(5) 1 calc DR U P B 2
H24B_1^b H 0.102272 0.018603 0.178044 0.132 Uiso 0.328(5) 1 calc DR U P B 2
H24C_1^b H 0.006800 0.071091 0.126271 0.132 Uiso 0.328(5) 1 calc DR U P B 2

loop_
_atom_site_aniso_label
_atom_site_aniso_U_11
_atom_site_aniso_U_22
_atom_site_aniso_U_33
_atom_site_aniso_U_23
_atom_site_aniso_U_13
_atom_site_aniso_U_12
Cu1 0.0231(5) 0.0105(5) 0.0217(5) 0.0002(4) -0.0032(4) 0.0031(4)
Cl2 0.0380(10) 0.0135(9) 0.0188(10) 0.0018(7) -0.0045(8) -0.0009(8)
Cl1 0.0264(9) 0.0189(10) 0.0363(12) 0.0075(8) 0.0101(8) 0.0054(7)
N16_1 0.027(2) 0.010(2) 0.026(3) -0.001(2) 0.003(2) 0.000(2)
N13_1 0.019(2) 0.013(2) 0.022(2) 0.001(2) 0.001(2) 0.0008(19)
N12_1 0.017(2) 0.015(2) 0.027(2) 0.002(2) -0.003(2) 0.0030(18)
C15_1 0.026(3) 0.011(3) 0.026(3) 0.000(2) 0.001(2) 0.000(2)
C20_1 0.029(3) 0.012(3) 0.030(3) 0.002(3) 0.001(3) 0.002(2)
C19_1 0.034(3) 0.013(3) 0.034(3) -0.001(3) -0.001(3) -0.004(2)
C18_1 0.036(3) 0.015(3) 0.036(3) -0.002(3) -0.003(3) -0.005(3)
C17_1 0.033(3) 0.013(3) 0.034(3) 0.000(3) -0.005(3) 0.002(3)
C14_1 0.023(3) 0.012(3) 0.022(3) 0.002(2) 0.004(2) 0.003(2)
C21_1 0.028(3) 0.018(4) 0.024(4) 0.000(3) -0.002(3) 0.009(3)
Si1_1^a 0.0354(19) 0.035(2) 0.099(3) -0.003(2) -0.033(2) -0.0118(16)
N5_1^a 0.018(3) 0.012(2) 0.024(2) 0.001(2) 0.000(2) -0.001(2)
N7_1^a 0.015(2) 0.017(3) 0.031(3) 0.004(2) -0.002(2) -0.003(2)
C6_1^a 0.017(3) 0.014(2) 0.025(3) 0.001(2) 0.001(2) 0.000(2)
C6A_1^a 0.017(2) 0.015(2) 0.026(2) 0.003(2) 0.000(2) -0.001(2)
C11B_1^a 0.018(2) 0.014(2) 0.027(2) 0.003(2) -0.001(2) -0.003(2)
C11C_1^a 0.018(2) 0.014(2) 0.024(2) 0.002(2) 0.000(2) -0.002(2)
C4A_1^a 0.019(3) 0.013(2) 0.023(2) 0.001(2) 0.000(2) -0.001(2)
C7A_1^a 0.019(2) 0.019(3) 0.037(3) 0.004(2) -0.004(2) -0.005(2)
C11A_1^a 0.020(2) 0.018(2) 0.035(3) 0.004(2) -0.003(2) -0.006(2)
C1_1^a 0.019(3) 0.013(3) 0.024(3) -0.001(3) 0.000(3) -0.003(3)
C2_1^a 0.021(3) 0.012(3) 0.026(3) 0.001(3) 0.001(3) 0.000(3)
C3_1^a 0.018(3) 0.015(3) 0.025(3) 0.001(3) -0.001(3) 0.000(3)
C4_1^a 0.018(3) 0.013(3) 0.024(3) 0.000(3) 0.000(3) -0.002(3)
C8_1^a 0.023(3) 0.022(3) 0.046(3) 0.001(3) -0.009(3) -0.006(2)
C9_1^a 0.027(3) 0.024(3) 0.052(3) 0.002(3) -0.012(3) -0.008(2)
C10_1^a 0.027(3) 0.024(3) 0.052(3) 0.002(3) -0.010(3) -0.010(3)
C11_1^a 0.025(3) 0.022(3) 0.042(3) 0.005(3) -0.007(3) -0.006(2)
C22_1^a 0.036(7) 0.052(9) 0.136(11) 0.003(8) 0.010(8) -0.016(7)
C23_1^a 0.046(7) 0.050(7) 0.104(9) -0.009(7) -0.039(7) -0.021(6)
C24_1^a 0.064(8) 0.075(8) 0.101(9) 0.015(8) -0.051(7) -0.014(7)
Si1_1^b 0.043(3) 0.043(3) 0.078(4) 0.007(3) -0.030(3) -0.020(3)
N5_1^b 0.018(3) 0.013(3) 0.024(3) 0.001(3) 0.000(3) -0.001(2)
N7_1^b 0.016(3) 0.017(3) 0.032(3) 0.003(3) -0.002(3) -0.003(3)
C6_1^b 0.017(3) 0.014(3) 0.026(3) 0.002(3) 0.000(3) 0.000(2)
C6A_1^b 0.017(3) 0.015(2) 0.027(3) 0.003(2) -0.001(2) -0.002(2)
C11B_1^b 0.018(2) 0.015(2) 0.028(3) 0.003(2) -0.001(2) -0.003(2)
C11C_1^b 0.018(3) 0.014(2) 0.025(2) 0.001(2) 0.000(2) -0.002(2)
C4A_1^b 0.018(3) 0.013(2) 0.024(3) 0.002(2) 0.000(3) -0.001(2)
C7A_1^b 0.020(3) 0.019(3) 0.038(3) 0.004(3) -0.004(3) -0.006(2)
C11A_1^b 0.020(2) 0.018(3) 0.036(3) 0.003(2) -0.004(2) -0.006(2)
C1_1^b 0.017(3) 0.013(3) 0.024(3) 0.000(3) 0.001(3) -0.003(3)
C2_1^b 0.018(3) 0.012(3) 0.024(3) 0.000(3) 0.002(3) -0.002(3)
C3_1^b 0.017(4) 0.013(3) 0.024(3) 0.002(3) 0.001(3) -0.001(3)
C4_1^b 0.017(3) 0.013(3) 0.024(3) 0.001(3) 0.001(3) -0.002(3)
C8_1^b 0.024(3) 0.023(3) 0.048(3) 0.004(3) -0.010(3) -0.008(3)
C9_1^b 0.025(3) 0.024(3) 0.052(3) 0.004(3) -0.010(3) -0.009(3)
C10_1^b 0.024(3) 0.023(3) 0.046(3) 0.002(3) -0.008(3) -0.009(3)
C11_1^b 0.023(3) 0.020(3) 0.041(3) 0.003(3) -0.006(3) -0.006(3)
C22_1^b 0.053(10) 0.068(9) 0.091(10) 0.012(9) -0.037(9) -0.025(8)
C23_1^b 0.054(9) 0.049(9) 0.089(10) 0.007(9) -0.043(9) -0.014(8)
C24_1^b 0.065(12) 0.092(13) 0.105(11) -0.023(11) -0.008(11) -0.044(11)

loop_
_atom_type_symbol
_atom_type_description
_atom_type_scat_dispersion_real
_atom_type_scat_dispersion_imag
_atom_type_scat_source
C C 0.0033 0.0016 'International Tables Vol C Tables 4.2.6.8 and 6.1.1.4'
H H 0.0000 0.0000 'International Tables Vol C Tables 4.2.6.8 and 6.1.1.4'
N N 0.0061 0.0033 'International Tables Vol C Tables 4.2.6.8 and 6.1.1.4'
Si Si 0.0817 0.0704 'International Tables Vol C Tables 4.2.6.8 and 6.1.1.4'
Cl Cl 0.1484 0.1585 'International Tables Vol C Tables 4.2.6.8 and 6.1.1.4'
Cu Cu 0.3201 1.2651 'International Tables Vol C Tables 4.2.6.8 and 6.1.1.4'

loop_
_geom_angle_atom_site_label_1
_geom_angle_atom_site_label_2
_geom_angle_atom_site_label_3
_geom_angle
_geom_angle_site_symmetry_1
_geom_angle_site_symmetry_3
_geom_angle_publ_flag
N13_1 Cu1 N5_1^a 79.7(4) . . ?
N13_1 Cu1 N16_1 77.8(2) . . ?
N5_1^a Cu1 N16_1 157.4(4) . . ?
N13_1 Cu1 N5_1^b 79.3(6) . . ?
N16_1 Cu1 N5_1^b 157.0(6) . . ?
N13_1 Cu1 Cl2 136.95(17) . . ?
N5_1^a Cu1 Cl2 102.1(5) . . ?
N16_1 Cu1 Cl2 95.83(16) . . ?
N5_1^b Cu1 Cl2 101.6(10) . . ?
N13_1 Cu1 Cl1 114.77(17) . . ?
N5_1^a Cu1 Cl1 93.2(6) . . ?
N16_1 Cu1 Cl1 94.09(16) . . ?
N5_1^b Cu1 Cl1 94.6(12) . . ?
Cl2 Cu1 Cl1 108.09(7) . . ?
C17_1 N16_1 C15_1 119.2(6) . . ?
C17_1 N16_1 Cu1 126.0(4) . . ?
C15_1 N16_1 Cu1 114.8(4) . . ?
C14_1 N13_1 N12_1 124.3(5) . . ?
C14_1 N13_1 Cu1 120.7(4) . . ?
N12_1 N13_1 Cu1 114.6(4) . . ?
C6_1^a N12_1 N13_1 113.4(7) . . ?
N13_1 N12_1 C6_1^b 117.7(10) . . ?
N16_1 C15_1 C20_1 122.0(6) . . ?
N16_1 C15_1 C14_1 114.7(5) . . ?
C20_1 C15_1 C14_1 123.3(5) . . ?
C15_1 C20_1 C19_1 117.8(6) . . ?
C18_1 C19_1 C20_1 119.7(6) . . ?
C19_1 C18_1 C17_1 119.5(6) . . ?
N16_1 C17_1 C18_1 121.8(6) . . ?
N13_1 C14_1 C15_1 111.7(5) . . ?
N13_1 C14_1 C21_1 124.7(5) . . ?
C15_1 C14_1 C21_1 123.5(5) . . ?
C24_1^a Si1_1^a C23_1^a 111.0(8) . . ?
C24_1^a Si1_1^a C22_1^a 110.5(8) . . ?
C23_1^a Si1_1^a C22_1^a 110.3(8) . . ?
C24_1^a Si1_1^a C9_1^a 111.1(6) . . ?
C23_1^a Si1_1^a C9_1^a 108.5(6) . . ?
C22_1^a Si1_1^a C9_1^a 105.3(6) . . ?
C6_1^a N5_1^a C4A_1^a 119.1(10) . . ?
C6_1^a N5_1^a Cu1 111.7(8) . . ?
C4A_1^a N5_1^a Cu1 129.1(8) . . ?
C7A_1^a N7_1^a C6A_1^a 107.6(8) . . ?
N5_1^a C6_1^a N12_1 120.2(10) . . ?
N5_1^a C6_1^a C6A_1^a 122.0(11) . . ?
N12_1 C6_1^a C6A_1^a 117.7(10) . . ?
N7_1^a C6A_1^a C6_1^a 127.5(10) . . ?
N7_1^a C6A_1^a C11B_1^a 110.6(8) . . ?
C6_1^a C6A_1^a C11B_1^a 121.7(9) . . ?
C6A_1^a C11B_1^a C11A_1^a 106.0(8) . . ?
C6A_1^a C11B_1^a C11C_1^a 116.8(9) . . ?
C11A_1^a C11B_1^a C11C_1^a 137.2(10) . . ?
C1_1^a C11C_1^a C4A_1^a 118.8(8) . . ?
C1_1^a C11C_1^a C11B_1^a 123.5(8) . . ?
C4A_1^a C11C_1^a C11B_1^a 117.7(8) . . ?
N5_1^a C4A_1^a C4_1^a 118.0(8) . . ?
N5_1^a C4A_1^a C11C_1^a 122.5(9) . . ?
C4_1^a C4A_1^a C11C_1^a 119.5(8) . . ?
N7_1^a C7A_1^a C8_1^a 127.0(10) . . ?
N7_1^a C7A_1^a C11A_1^a 110.2(8) . . ?
C8_1^a C7A_1^a C11A_1^a 122.8(9) . . ?
C11_1^a C11A_1^a C7A_1^a 117.4(9) . . ?
C11_1^a C11A_1^a C11B_1^a 137.0(10) . . ?
C7A_1^a C11A_1^a C11B_1^a 105.6(8) . . ?
C2_1^a C1_1^a C11C_1^a 120.0(8) . . ?
C3_1^a C2_1^a C1_1^a 120.6(9) . . ?
C4_1^a C3_1^a C2_1^a 120.4(9) . . ?
C3_1^a C4_1^a C4A_1^a 120.6(9) . . ?
C7A_1^a C8_1^a C9_1^a 119.1(9) . . ?
C8_1^a C9_1^a C10_1^a 118.6(8) . . ?
C8_1^a C9_1^a Si1_1^a 118.8(7) . . ?
C10_1^a C9_1^a Si1_1^a 122.4(7) . . ?
C11_1^a C10_1^a C9_1^a 122.2(9) . . ?
C10_1^a C11_1^a C11A_1^a 120.0(10) . . ?
C23_1^b Si1_1^b C9_1^b 116.7(11) . . ?
C23_1^b Si1_1^b C22_1^b 120.1(15) . . ?
C9_1^b Si1_1^b C22_1^b 111.4(11) . . ?
C23_1^b Si1_1^b C24_1^b 105.0(14) . . ?
C9_1^b Si1_1^b C24_1^b 111.8(10) . . ?
C22_1^b Si1_1^b C24_1^b 87.3(13) . . ?
C6_1^b N5_1^b C4A_1^b 121.2(18) . . ?
C6_1^b N5_1^b Cu1 110.4(14) . . ?
C4A_1^b N5_1^b Cu1 128.3(13) . . ?
C7A_1^b N7_1^b C6A_1^b 110.1(12) . . ?
N5_1^b C6_1^b N12_1 117.8(16) . . ?
N5_1^b C6_1^b C6A_1^b 120.7(18) . . ?
N12_1 C6_1^b C6A_1^b 121.5(17) . . ?
N7_1^b C6A_1^b C6_1^b 132.0(17) . . ?
N7_1^b C6A_1^b C11B_1^b 107.1(11) . . ?
C6_1^b C6A_1^b C11B_1^b 120.8(15) . . ?
C11A_1^b C11B_1^b C6A_1^b 108.6(12) . . ?
C11A_1^b C11B_1^b C11C_1^b 134.2(15) . . ?
C6A_1^b C11B_1^b C11C_1^b 117.2(14) . . ?
C1_1^b C11C_1^b C4A_1^b 120.0(11) . . ?
C1_1^b C11C_1^b C11B_1^b 121.1(13) . . ?
C4A_1^b C11C_1^b C11B_1^b 118.9(13) . . ?
N5_1^b C4A_1^b C4_1^b 120.3(12) . . ?
N5_1^b C4A_1^b C11C_1^b 121.1(14) . . ?
C4_1^b C4A_1^b C11C_1^b 118.5(12) . . ?
N7_1^b C7A_1^b C8_1^b 131.7(15) . . ?
N7_1^b C7A_1^b C11A_1^b 108.5(12) . . ?
C8_1^b C7A_1^b C11A_1^b 119.7(14) . . ?
C11_1^b C11A_1^b C11B_1^b 137.3(16) . . ?
C11_1^b C11A_1^b C7A_1^b 117.1(14) . . ?
C11B_1^b C11A_1^b C7A_1^b 105.5(12) . . ?
C2_1^b C1_1^b C11C_1^b 120.1(12) . . ?
C3_1^b C2_1^b C1_1^b 120.5(14) . . ?
C2_1^b C3_1^b C4_1^b 120.3(13) . . ?
C3_1^b C4_1^b C4A_1^b 120.5(14) . . ?
C7A_1^b C8_1^b C9_1^b 123.7(14) . . ?
C10_1^b C9_1^b C8_1^b 114.1(12) . . ?
C10_1^b C9_1^b Si1_1^b 122.5(11) . . ?
C8_1^b C9_1^b Si1_1^b 123.4(11) . . ?
C11_1^b C10_1^b C9_1^b 123.8(14) . . ?
C10_1^b C11_1^b C11A_1^b 121.2(15) . . ?

loop_
_geom_bond_atom_site_label_1
_geom_bond_atom_site_label_2
_geom_bond_distance
_geom_bond_site_symmetry_2
_geom_bond_publ_flag
Cu1 N13_1 1.984(5) . ?
Cu1 N5_1^a 2.020(14) . ?
Cu1 N16_1 2.026(5) . ?
Cu1 N5_1^b 2.13(3) . ?
Cu1 Cl2 2.251(2) . ?
Cu1 Cl1 2.4493(19) . ?
N16_1 C17_1 1.327(7) . ?
N16_1 C15_1 1.344(7) . ?
N13_1 C14_1 1.278(6) . ?
N13_1 N12_1 1.366(7) . ?
N12_1 C6_1^a 1.359(12) . ?
N12_1 C6_1^b 1.365(18) . ?
C15_1 C20_1 1.390(7) . ?
C15_1 C14_1 1.479(7) . ?
C20_1 C19_1 1.392(8) . ?
C19_1 C18_1 1.354(8) . ?
C18_1 C17_1 1.387(8) . ?
C14_1 C21_1 1.494(7) . ?
Si1_1^a C24_1^a 1.865(12) . ?
Si1_1^a C23_1^a 1.878(13) . ?
Si1_1^a C22_1^a 1.897(12) . ?
Si1_1^a C9_1^a 1.898(9) . ?
N5_1^a C6_1^a 1.318(13) . ?
N5_1^a C4A_1^a 1.388(7) . ?
N7_1^a C7A_1^a 1.356(9) . ?
N7_1^a C6A_1^a 1.370(9) . ?
C6_1^a C6A_1^a 1.391(10) . ?
C6A_1^a C11B_1^a 1.401(12) . ?
C11B_1^a C11A_1^a 1.432(12) . ?
C11B_1^a C11C_1^a 1.444(10) . ?
C11C_1^a C1_1^a 1.406(9) . ?
C11C_1^a C4A_1^a 1.409(7) . ?
C4A_1^a C4_1^a 1.397(9) . ?
C7A_1^a C8_1^a 1.373(10) . ?
C7A_1^a C11A_1^a 1.423(12) . ?
C11A_1^a C11_1^a 1.397(11) . ?
C1_1^a C2_1^a 1.380(10) . ?
C2_1^a C3_1^a 1.381(11) . ?
C3_1^a C4_1^a 1.366(10) . ?
C8_1^a C9_1^a 1.396(11) . ?
C9_1^a C10_1^a 1.408(11) . ?
C10_1^a C11_1^a 1.373(11) . ?
Si1_1^b C23_1^b 1.835(15) . ?
Si1_1^b C9_1^b 1.860(12) . ?
Si1_1^b C22_1^b 1.862(15) . ?
Si1_1^b C24_1^b 1.965(15) . ?
N5_1^b C6_1^b 1.34(2) . ?
N5_1^b C4A_1^b 1.378(9) . ?
N7_1^b C7A_1^b 1.369(10) . ?
N7_1^b C6A_1^b 1.373(11) . ?
C6_1^b C6A_1^b 1.398(14) . ?
C6A_1^b C11B_1^b 1.423(18) . ?
C11B_1^b C11A_1^b 1.410(16) . ?
C11B_1^b C11C_1^b 1.444(13) . ?
C11C_1^b C1_1^b 1.397(10) . ?
C11C_1^b C4A_1^b 1.403(8) . ?
C4A_1^b C4_1^b 1.401(11) . ?
C7A_1^b C8_1^b 1.380(12) . ?
C7A_1^b C11A_1^b 1.435(17) . ?
C11A_1^b C11_1^b 1.402(14) . ?
C1_1^b C2_1^b 1.374(12) . ?
C2_1^b C3_1^b 1.376(14) . ?
C3_1^b C4_1^b 1.383(12) . ?
C8_1^b C9_1^b 1.419(14) . ?
C9_1^b C10_1^b 1.409(13) . ?
C10_1^b C11_1^b 1.369(13) . ?
